data_1536736
loop_
_publ_author_name
'Porter, Y.'
'Halasyamani, P.S.'

_publ_section_title
;
 New alkali-metal - molybdenum(VI) - selenium(IV) oxides:
 syntheses,structures and characterization of A2 Se Mo O6 (A = Na(+), K(+)
 or Rb(+))
;
_journal_name_full 'Journal of Solid State Chemistry'
_journal_page_first 441
_journal_page_last 449
_journal_volume 174
_journal_year 2003
_chemical_formula_sum 'Mo O6 Rb2 Se'
_chemical_name_systematic 'Rb2 (Se Mo O6)'
_space_group_IT_number 62
_symmetry_space_group_name_Hall '-P 2ac 2n'
_symmetry_space_group_name_H-M 'P n m a'
_cell_angle_alpha 90
_cell_angle_beta 90
_cell_angle_gamma 90
_cell_formula_units_Z 4
_cell_length_a 7.805
_cell_length_b 6.188
_cell_length_c 14.405
_cell_volume 695.723
_citation_journal_id_ASTM JSSCBI
_cod_data_source_file Porter_JSSCBI_2003_974.cif
_cod_data_source_block Mo1O6Rb2Se1
_cod_original_cell_volume 695.7232
_cod_original_formula_sum 'Mo1 O6 Rb2 Se1'
_cod_database_code 1536736

loop_
_symmetry_equiv_pos_as_xyz
x,y,z
-x+1/2,-y,z+1/2
x+1/2,-y+1/2,-z+1/2
-x,y+1/2,-z
-x,-y,-z
x-1/2,y,-z-1/2
-x-1/2,y-1/2,z-1/2
x,-y-1/2,z

loop_
_atom_site_label
_atom_site_type_symbol
_atom_site_fract_x
_atom_site_fract_y
_atom_site_fract_z
_atom_site_occupancy
_atom_site_U_iso_or_equiv
O3 O-2 0.5492 -0.0263 0.8353 1 0.0
Rb2 Rb+1 0.6285 0.75 0.0329 1 0.0
O4 O-2 0.7431 0.25 -0.0028 1 0.0
Rb1 Rb+1 0.6565 0.75 0.2999 1 0.0
O1 O-2 0.671 0.25 0.2764 1 0.0
O2 O-2 0.8889 0.0484 0.1429 1 0.0
Mo1 Mo+6 0.8973 0.25 0.2691 1 0.0
Se1 Se+4 0.9166 0.25 0.0623 1 0.0
